data_4033237
loop_
_publ_author_name
'Shimoyama, Daisuke'
'Ikeda, Toshiaki'
'Sekiya, Ryo'
'Haino, Takeharu'

_publ_section_title
;
 Synthesis and Structure of Feet-to-Feet Connected Bisresorcinarenes.
;
_journal_issue 24
_journal_name_full 'The Journal of organic chemistry'
_journal_page_first 13220
_journal_page_last 13230
_journal_paper_doi 10.1021/acs.joc.7b02301
_journal_volume 82
_journal_year 2017
_chemical_formula_moiety 'C96 H120 O16, 10(C3 H7 N O), 2(C6 H6)'
_chemical_formula_sum 'C138 H202 N10 O26'
_chemical_formula_weight 2417.08
_chemical_name_systematic
;
 ?
;
_space_group_IT_number 14
_symmetry_cell_setting monoclinic
_symmetry_Int_Tables_number 14
_symmetry_space_group_name_Hall '-P 2yn'
_symmetry_space_group_name_H-M 'P 1 21/n 1'
_atom_sites_solution_hydrogens geom
_audit_creation_date 2017-08-08T11:29:13-00:00
_audit_creation_method 'WinGX routine CIF_UPDATE'
_cell_angle_alpha 90
_cell_angle_beta 108.773(3)
_cell_angle_gamma 90
_cell_formula_units_Z 2
_cell_length_a 12.148(3)
_cell_length_b 38.603(8)
_cell_length_c 15.251(3)
_cell_measurement_reflns_used 9954
_cell_measurement_temperature 123(2)
_cell_measurement_theta_max 23.53
_cell_measurement_theta_min 2.15
_cell_volume 6771(3)
_computing_cell_refinement 'Bruker SAINT'
_computing_data_collection 'Bruker APEX2'
_computing_data_reduction 'SHELXS-2013 (Sheldrick, 2013)'
_computing_structure_refinement 'SHELXL-2013 (Sheldrick, 2013)'
_diffrn_ambient_temperature 123(2)
_diffrn_measured_fraction_theta_full 0.92
_diffrn_measured_fraction_theta_max 0.996
_diffrn_measurement_device_type 'Bluker APEX-II CCD'
_diffrn_measurement_method '\w scans'
_diffrn_radiation_monochromator graphite
_diffrn_radiation_probe x-ray
_diffrn_radiation_source 'sealed tube'
_diffrn_radiation_type MoK\a
_diffrn_radiation_wavelength 0.71073
_diffrn_reflns_av_R_equivalents 0.0776
_diffrn_reflns_av_unetI/netI 0.0583
_diffrn_reflns_limit_h_max 14
_diffrn_reflns_limit_h_min -14
_diffrn_reflns_limit_k_max 45
_diffrn_reflns_limit_k_min -45
_diffrn_reflns_limit_l_max 17
_diffrn_reflns_limit_l_min -17
_diffrn_reflns_number 60568
_diffrn_reflns_theta_full 25.242
_diffrn_reflns_theta_max 24.547
_diffrn_reflns_theta_min 1.761
_exptl_absorpt_coefficient_mu 0.081
_exptl_absorpt_correction_type none
_exptl_crystal_colour colorless
_exptl_crystal_density_diffrn 1.185
_exptl_crystal_description block
_exptl_crystal_F_000 2616
_exptl_crystal_size_max 0.28
_exptl_crystal_size_mid 0.18
_exptl_crystal_size_min 0.05
_refine_diff_density_max 0.404
_refine_diff_density_min -0.331
_refine_diff_density_rms 0.066
_refine_ls_extinction_method none
_refine_ls_goodness_of_fit_ref 1.069
_refine_ls_hydrogen_treatment constr
_refine_ls_matrix_type full
_refine_ls_number_parameters 802
_refine_ls_number_reflns 11281
_refine_ls_number_restraints 0
_refine_ls_restrained_S_all 1.069
_refine_ls_R_factor_all 0.112
_refine_ls_R_factor_gt 0.0823
_refine_ls_shift/su_max 0
_refine_ls_shift/su_mean 0
_refine_ls_structure_factor_coef Fsqd
_refine_ls_weighting_details
;
 w=1/[\s^2^(Fo^2^)+(0.0900P)^2^+13.3464P]
 where P=(Fo^2^+2Fc^2^)/3
;
_refine_ls_weighting_scheme calc
_refine_ls_wR_factor_gt 0.2175
_refine_ls_wR_factor_ref 0.237
_reflns_Friedel_coverage 0
_reflns_number_gt 8068
_reflns_number_total 11281
_reflns_threshold_expression 'I > 2\s(I)'
_cod_data_source_file jo7b02301_si_002.cif
_cod_data_source_block C12OH_compound_1d
_cod_depositor_comments
;
The following automatic conversions were performed:

'_diffrn_radiation_probe' value 'X-ray' changed to 'x-ray' according
to
/home/data/users/saulius/crontab/automatic-downloads/rss-feeds/ACS/lib/dictionaries/cif_core.dic
dictionary named 'cif_core.dic' version 2.4.2 from 2011-04-26.

Automatic conversion script
Id: cif_fix_values 4973 2017-02-22 13:04:09Z antanas 

 Adding full bibliography for 4033235--4033239.cif.
;
_cod_original_sg_symbol_H-M 'P 21/n'
_cod_database_code 4033237

loop_
_symmetry_equiv_pos_as_xyz
'x, y, z'
'-x+1/2, y+1/2, -z+1/2'
'-x, -y, -z'
'x-1/2, -y-1/2, z-1/2'

loop_
_atom_site_label
_atom_site_type_symbol
_atom_site_fract_x
_atom_site_fract_y
_atom_site_fract_z
_atom_site_U_iso_or_equiv
_atom_site_adp_type
_atom_site_occupancy
_atom_site_site_symmetry_order
_atom_site_calc_flag
_atom_site_refinement_flags_posn
_atom_site_refinement_flags_adp
O1 O 0.3554(2) 0.09557(8) 0.3951(2) 0.0431(7) Uani 1 1 d . .
H1 H 0.4128 0.1012 0.379 0.065 Uiso 1 1 calc R U
O7 O 0.0300(3) 0.12594(7) 0.66321(19) 0.0419(7) Uani 1 1 d . .
H7 H 0.0892 0.1344 0.7024 0.063 Uiso 1 1 calc R U
O8 O 0.3240(2) 0.07605(8) 0.5544(2) 0.0441(7) Uani 1 1 d . .
H8 H 0.3669 0.0868 0.6007 0.066 Uiso 1 1 calc R U
O4 O -0.3553(3) 0.21266(7) 0.0846(2) 0.0462(7) Uani 1 1 d . .
H4 H -0.3424 0.23 0.0561 0.069 Uiso 1 1 calc R U
O3 O -0.0487(3) 0.16577(8) -0.0176(2) 0.0472(7) Uani 1 1 d . .
H3 H -0.0583 0.1848 -0.0457 0.071 Uiso 1 1 calc R U
O2 O 0.1628(3) 0.14562(8) 0.1067(2) 0.0458(7) Uani 1 1 d . .
H2 H 0.0954 0.15 0.0712 0.069 Uiso 1 1 calc R U
O5 O -0.2972(3) 0.22093(7) 0.2769(2) 0.0631(10) Uani 1 1 d . .
H5 H -0.3353 0.2162 0.2217 0.095 Uiso 1 1 calc R U
C7 C -0.0466(3) 0.10211(10) 0.0733(3) 0.0328(9) Uani 1 1 d . .
H7A H -0.016 0.1077 0.0214 0.039 Uiso 1 1 calc R U
O6 O -0.1166(4) 0.17464(8) 0.5705(2) 0.0648(10) Uani 1 1 d . .
H6 H -0.0928 0.1562 0.5999 0.097 Uiso 1 1 calc R U
C43 C 0.0720(3) -0.04015(10) 0.2685(3) 0.0343(9) Uani 1 1 d . .
H43A H 0.1252 -0.0584 0.2605 0.041 Uiso 1 1 calc R U
H43B H 0.0363 -0.0486 0.3144 0.041 Uiso 1 1 calc R U
C6 C 0.0643(3) 0.07788(9) 0.2324(3) 0.0313(8) Uani 1 1 d . .
H6A H -0.0018 0.0638 0.227 0.038 Uiso 1 1 calc R U
C26 C 0.1248(3) 0.07033(9) 0.4646(3) 0.0311(8) Uani 1 1 d . .
C2 C 0.2563(3) 0.09565(10) 0.3187(3) 0.0342(9) Uani 1 1 d . .
C22 C -0.0263(3) 0.09509(9) 0.5205(2) 0.0307(8) Uani 1 1 d . .
C23 C 0.0627(4) 0.10780(10) 0.5983(3) 0.0347(9) Uani 1 1 d . .
C38 C -0.2278(3) 0.06907(10) 0.4776(3) 0.0327(8) Uani 1 1 d . .
H38A H -0.2382 0.0648 0.4114 0.039 Uiso 1 1 calc R U
H38B H -0.1852 0.0491 0.5133 0.039 Uiso 1 1 calc R U
C32 C -0.3372(3) 0.03126(10) -0.1776(3) 0.0338(9) Uani 1 1 d . .
H32A H -0.2931 0.0386 -0.2188 0.041 Uiso 1 1 calc R U
H32B H -0.3994 0.0485 -0.1835 0.041 Uiso 1 1 calc R U
C28 C 0.1600(3) 0.05028(9) 0.3919(3) 0.0320(9) Uani 1 1 d . .
H28 H 0.2422 0.0427 0.4221 0.038 Uiso 1 1 calc R U
C14 C -0.3648(3) 0.15268(9) 0.1884(3) 0.0333(9) Uani 1 1 d . .
H14 H -0.4204 0.1725 0.17 0.04 Uiso 1 1 calc R U
C20 C -0.2595(3) 0.12992(9) 0.3510(3) 0.0306(8) Uani 1 1 d . .
H20 H -0.2771 0.1072 0.3264 0.037 Uiso 1 1 calc R U
C21 C -0.1538(3) 0.10189(9) 0.5088(3) 0.0328(9) Uani 1 1 d . .
H21 H -0.158 0.1082 0.5712 0.039 Uiso 1 1 calc R U
C3 C 0.2543(3) 0.11816(10) 0.2490(3) 0.0371(9) Uani 1 1 d . .
H3A H 0.321 0.1319 0.2541 0.044 Uiso 1 1 calc R U
C44 C -0.0237(3) -0.03450(10) 0.1763(3) 0.0352(9) Uani 1 1 d . .
H44A H 0.0117 -0.0264 0.1298 0.042 Uiso 1 1 calc R U
H44B H -0.0768 -0.0161 0.1838 0.042 Uiso 1 1 calc R U
C48 C -0.3839(3) -0.08921(10) -0.0571(3) 0.0374(9) Uani 1 1 d . .
H48A H -0.3573 -0.0851 -0.1111 0.045 Uiso 1 1 calc R U
H48B H -0.4286 -0.0686 -0.0494 0.045 Uiso 1 1 calc R U
C13 C -0.2060(3) 0.12945(9) 0.1273(3) 0.0312(8) Uani 1 1 d . .
H13 H -0.2061 0.1088 0.1613 0.037 Uiso 1 1 calc R U
C31 C -0.2554(4) 0.03152(10) -0.0779(3) 0.0367(9) Uani 1 1 d . .
H31A H -0.1942 0.0139 -0.0711 0.044 Uiso 1 1 calc R U
H31B H -0.2998 0.025 -0.0361 0.044 Uiso 1 1 calc R U
C12 C -0.2832(3) 0.15572(9) 0.1303(3) 0.0315(8) Uani 1 1 d . .
C37 C -0.4636(3) -0.12083(10) -0.0763(3) 0.0369(9) Uani 1 1 d . .
H37A H -0.4162 -0.1418 -0.0747 0.044 Uiso 1 1 calc R U
H37B H -0.4986 -0.123 -0.0262 0.044 Uiso 1 1 calc R U
C5 C 0.0590(3) 0.10038(10) 0.1603(3) 0.0336(9) Uani 1 1 d . .
C27 C 0.0089(3) 0.07697(9) 0.4555(3) 0.0295(8) Uani 1 1 d . .
H27 H -0.0494 0.0686 0.4018 0.035 Uiso 1 1 calc R U
C24 C 0.1782(3) 0.10230(10) 0.6091(3) 0.0375(9) Uani 1 1 d . .
H24 H 0.2366 0.1115 0.6615 0.045 Uiso 1 1 calc R U
C35 C -0.5284(3) -0.03753(10) -0.3484(3) 0.0324(8) Uani 1 1 d . .
H35A H -0.4769 -0.0577 -0.3253 0.039 Uiso 1 1 calc R U
H35B H -0.593 -0.0389 -0.3222 0.039 Uiso 1 1 calc R U
C36 C -0.4392(3) 0.11945(9) 0.1690(3) 0.0326(9) Uani 1 1 d . .
H36A H -0.3886 0.0993 0.1694 0.039 Uiso 1 1 calc R U
H36B H -0.4735 0.1161 0.2191 0.039 Uiso 1 1 calc R U
C8 C -0.1282(3) 0.13181(10) 0.0769(3) 0.0333(9) Uani 1 1 d . .
C46 C -0.1952(3) -0.06262(10) 0.0510(3) 0.0382(9) Uani 1 1 d . .
H46A H -0.1641 -0.0592 -0.0009 0.046 Uiso 1 1 calc R U
H46B H -0.2389 -0.0415 0.0562 0.046 Uiso 1 1 calc R U
C33 C -0.3934(3) -0.00380(10) -0.2108(3) 0.0348(9) Uani 1 1 d . .
H33A H -0.4478 -0.0096 -0.1766 0.042 Uiso 1 1 calc R U
H33B H -0.3323 -0.0219 -0.1966 0.042 Uiso 1 1 calc R U
C11 C -0.2813(3) 0.18625(9) 0.0803(3) 0.0367(9) Uani 1 1 d . .
C30 C -0.1981(4) 0.06675(10) -0.0484(3) 0.0358(9) Uani 1 1 d . .
H30A H -0.1591 0.074 -0.0932 0.043 Uiso 1 1 calc R U
H30B H -0.2594 0.084 -0.0511 0.043 Uiso 1 1 calc R U
C40 C -0.4225(3) 0.03916(10) 0.4538(3) 0.0344(9) Uani 1 1 d . .
H40A H -0.3753 0.0181 0.4766 0.041 Uiso 1 1 calc R U
H40B H -0.4878 0.0391 0.4793 0.041 Uiso 1 1 calc R U
C41 C 0.0870(3) 0.01695(9) 0.3592(3) 0.0330(9) Uani 1 1 d . .
H41A H 0.0784 0.0047 0.4137 0.04 Uiso 1 1 calc R U
H41B H 0.0084 0.0234 0.3183 0.04 Uiso 1 1 calc R U
C19 C -0.1983(3) 0.13330(10) 0.4454(3) 0.0338(9) Uani 1 1 d . .
N501 N 0.7573(4) 0.30595(10) 0.3983(3) 0.0552(10) Uani 1 1 d . .
C4 C 0.1569(3) 0.12139(10) 0.1707(3) 0.0348(9) Uani 1 1 d . .
C18 C -0.1741(4) 0.16701(11) 0.4795(3) 0.0446(11) Uani 1 1 d . .
C34 C -0.4597(3) -0.00414(10) -0.3151(3) 0.0348(9) Uani 1 1 d . .
H34A H -0.5141 0.0157 -0.3302 0.042 Uiso 1 1 calc R U
H34B H -0.4035 -0.001 -0.3492 0.042 Uiso 1 1 calc R U
C10 C -0.2026(4) 0.18982(10) 0.0317(3) 0.0399(10) Uani 1 1 d . .
H10 H -0.2 0.2108 -0.0002 0.048 Uiso 1 1 calc R U
C29 C -0.1097(3) 0.06711(10) 0.0483(3) 0.0329(9) Uani 1 1 d . .
H29A H -0.0515 0.0487 0.0527 0.039 Uiso 1 1 calc R U
H29B H -0.1498 0.0618 0.0939 0.039 Uiso 1 1 calc R U
C25 C 0.2095(3) 0.08322(10) 0.5433(3) 0.0361(9) Uani 1 1 d . .
C42 C 0.1432(3) -0.00741(10) 0.3071(3) 0.0347(9) Uani 1 1 d . .
H42A H 0.2203 -0.0145 0.3494 0.042 Uiso 1 1 calc R U
H42B H 0.1559 0.0055 0.2551 0.042 Uiso 1 1 calc R U
C47 C -0.2782(3) -0.09348(10) 0.0292(3) 0.0365(9) Uani 1 1 d . .
H47A H -0.2346 -0.1143 0.0215 0.044 Uiso 1 1 calc R U
H47B H -0.3054 -0.0976 0.0829 0.044 Uiso 1 1 calc R U
C45 C -0.0940(3) -0.06734(10) 0.1404(3) 0.0360(9) Uani 1 1 d . .
H45A H -0.0411 -0.0852 0.13 0.043 Uiso 1 1 calc R U
H45B H -0.1248 -0.0761 0.1889 0.043 Uiso 1 1 calc R U
O501 O 0.7021(3) 0.33973(11) 0.2722(3) 0.0747(11) Uani 1 1 d . .
C1 C 0.1604(3) 0.07451(9) 0.3127(3) 0.0315(8) Uani 1 1 d . .
C39 C -0.3471(3) 0.07111(10) 0.4900(3) 0.0354(9) Uani 1 1 d . .
H39A H -0.3882 0.0919 0.4572 0.042 Uiso 1 1 calc R U
H39B H -0.3369 0.074 0.5567 0.042 Uiso 1 1 calc R U
C16 C -0.2686(4) 0.19079(10) 0.3271(3) 0.0460(11) Uani 1 1 d . .
C17 C -0.2075(4) 0.19525(11) 0.4211(3) 0.0526(12) Uani 1 1 d . .
H17 H -0.1887 0.218 0.4452 0.063 Uiso 1 1 calc R U
C15 C -0.2962(3) 0.15782(9) 0.2910(3) 0.0334(9) Uani 1 1 d . .
C9 C -0.1280(4) 0.16281(10) 0.0298(3) 0.0381(9) Uani 1 1 d . .
C503 C 0.6840(5) 0.32674(13) 0.3394(3) 0.0566(12) Uani 1 1 d . .
H503 H 0.6128 0.332 0.3496 0.068 Uiso 1 1 calc R U
C502 C 0.8649(5) 0.29625(15) 0.3893(5) 0.0764(17) Uani 1 1 d . .
H50A H 0.8662 0.3024 0.3273 0.115 Uiso 1 1 calc R U
H50B H 0.8756 0.2712 0.3982 0.115 Uiso 1 1 calc R U
H50C H 0.9279 0.3084 0.436 0.115 Uiso 1 1 calc R U
C501 C 0.7285(7) 0.29192(16) 0.4763(4) 0.088(2) Uani 1 1 d . .
H50D H 0.6561 0.3024 0.4788 0.132 Uiso 1 1 calc R U
H50E H 0.7914 0.2971 0.5338 0.132 Uiso 1 1 calc R U
H50F H 0.7185 0.2668 0.4692 0.132 Uiso 1 1 calc R U
O201 O 0.4647(3) 0.10483(9) 0.7035(2) 0.0543(8) Uani 1 1 d . .
N201 N 0.6309(3) 0.13521(10) 0.7630(3) 0.0561(10) Uani 1 1 d . .
C203 C 0.5603(4) 0.11435(12) 0.7024(3) 0.0475(11) Uani 1 1 d . .
H203 H 0.5858 0.1059 0.6536 0.057 Uiso 1 1 calc R U
C202 C 0.5945(6) 0.14975(18) 0.8373(4) 0.089(2) Uani 1 1 d . .
H20A H 0.5135 0.1433 0.8281 0.134 Uiso 1 1 calc R U
H20B H 0.6012 0.175 0.837 0.134 Uiso 1 1 calc R U
H20C H 0.6442 0.1407 0.8969 0.134 Uiso 1 1 calc R U
C201 C 0.7433(5) 0.14483(19) 0.7581(5) 0.091(2) Uani 1 1 d . .
H20D H 0.7576 0.1326 0.7065 0.137 Uiso 1 1 calc R U
H20E H 0.8035 0.1386 0.8162 0.137 Uiso 1 1 calc R U
H20F H 0.7453 0.1699 0.7481 0.137 Uiso 1 1 calc R U
O301 O 0.7801(3) 0.04920(8) 0.2379(2) 0.0487(8) Uani 1 1 d . .
N301 N 0.7245(3) -0.00686(9) 0.2490(3) 0.0444(9) Uani 1 1 d . .
C302 C 0.7958(4) -0.01078(11) 0.3463(3) 0.0465(11) Uani 1 1 d . .
H30C H 0.8377 0.0109 0.3684 0.07 Uiso 1 1 calc R U
H30D H 0.8518 -0.0296 0.3519 0.07 Uiso 1 1 calc R U
H30E H 0.7457 -0.0162 0.3835 0.07 Uiso 1 1 calc R U
C303 C 0.7247(4) 0.02294(12) 0.2058(3) 0.0443(10) Uani 1 1 d . .
H303 H 0.6766 0.0241 0.1429 0.053 Uiso 1 1 calc R U
C301 C 0.6564(4) -0.03674(12) 0.2061(4) 0.0529(12) Uani 1 1 d . .
H30F H 0.6088 -0.0309 0.1427 0.079 Uiso 1 1 calc R U
H30G H 0.6058 -0.0436 0.2419 0.079 Uiso 1 1 calc R U
H30H H 0.7086 -0.056 0.2048 0.079 Uiso 1 1 calc R U
N101 N 0.0678(3) 0.19375(9) 0.3675(2) 0.0424(8) Uani 1 1 d . .
O101 O 0.1135(3) 0.24482(9) 0.4432(3) 0.0687(10) Uani 1 1 d . .
C103 C 0.0953(4) 0.21376(12) 0.4418(3) 0.0500(11) Uani 1 1 d . .
H103 H 0.1014 0.203 0.4991 0.06 Uiso 1 1 calc R U
C101 C 0.0475(5) 0.15708(11) 0.3727(4) 0.0556(12) Uani 1 1 d . .
H10A H 0.0945 0.1443 0.342 0.083 Uiso 1 1 calc R U
H10B H -0.035 0.1521 0.3419 0.083 Uiso 1 1 calc R U
H10C H 0.0694 0.15 0.4378 0.083 Uiso 1 1 calc R U
C102 C 0.0489(7) 0.20755(15) 0.2767(4) 0.091(2) Uani 1 1 d . .
H10D H 0.066 0.2324 0.2811 0.136 Uiso 1 1 calc R U
H10E H -0.0323 0.2039 0.2388 0.136 Uiso 1 1 calc R U
H10F H 0.1001 0.1958 0.248 0.136 Uiso 1 1 calc R U
O401 O 0.9217(4) 0.21321(10) 0.8594(3) 0.0866(13) Uani 1 1 d . .
N401 N 0.8989(4) 0.26100(10) 0.7735(3) 0.0565(11) Uani 1 1 d . .
C403 C 0.8996(6) 0.24352(15) 0.8476(4) 0.0714(16) Uani 1 1 d . .
H403 H 0.8812 0.2557 0.8952 0.086 Uiso 1 1 calc R U
C402 C 0.9269(6) 0.24405(15) 0.6998(4) 0.0780(17) Uani 1 1 d . .
H40C H 0.9761 0.2239 0.7243 0.117 Uiso 1 1 calc R U
H40D H 0.9687 0.2602 0.6721 0.117 Uiso 1 1 calc R U
H40E H 0.8552 0.2365 0.6525 0.117 Uiso 1 1 calc R U
C401 C 0.8803(7) 0.29808(15) 0.7665(4) 0.088(2) Uani 1 1 d . .
H40F H 0.8621 0.3064 0.821 0.133 Uiso 1 1 calc R U
H40G H 0.8154 0.3034 0.7104 0.133 Uiso 1 1 calc R U
H40H H 0.9509 0.3096 0.7633 0.133 Uiso 1 1 calc R U
C606 C 0.4092(13) 0.1677(2) 0.5304(7) 0.148(5) Uani 1 1 d . .
H606 H 0.3622 0.1483 0.504 0.178 Uiso 1 1 calc R U
C601 C 0.3792(8) 0.1891(2) 0.5877(7) 0.124(3) Uani 1 1 d . .
H601 H 0.3128 0.1837 0.6051 0.149 Uiso 1 1 calc R U
C605 C 0.5130(15) 0.1747(3) 0.5099(7) 0.155(6) Uani 1 1 d . .
H605 H 0.5371 0.1601 0.4692 0.186 Uiso 1 1 calc R U
C603 C 0.5429(9) 0.2246(2) 0.6031(7) 0.134(4) Uani 1 1 d . .
H603 H 0.5873 0.2446 0.6285 0.161 Uiso 1 1 calc R U
C604 C 0.5777(11) 0.2032(3) 0.5506(7) 0.142(4) Uani 1 1 d . .
H604 H 0.6497 0.2074 0.5405 0.17 Uiso 1 1 calc R U
C602 C 0.4393(9) 0.2175(2) 0.6210(7) 0.126(3) Uani 1 1 d . .
H602 H 0.4118 0.2331 0.6573 0.151 Uiso 1 1 calc R U

loop_
_atom_site_aniso_label
_atom_site_aniso_U_11
_atom_site_aniso_U_22
_atom_site_aniso_U_33
_atom_site_aniso_U_23
_atom_site_aniso_U_13
_atom_site_aniso_U_12
O1 0.0214(14) 0.0491(17) 0.0531(18) -0.0075(14) 0.0039(13) -0.0064(12)
O7 0.0454(17) 0.0428(17) 0.0327(15) -0.0126(12) 0.0058(13) -0.0047(13)
O8 0.0279(15) 0.0515(18) 0.0451(18) -0.0092(13) 0.0008(13) -0.0037(13)
O4 0.0522(18) 0.0286(15) 0.0512(19) 0.0088(13) 0.0074(15) 0.0029(13)
O3 0.0507(18) 0.0479(18) 0.0441(18) 0.0090(14) 0.0168(15) -0.0090(14)
O2 0.0446(17) 0.0460(17) 0.0457(18) 0.0003(14) 0.0129(14) -0.0107(14)
O5 0.094(3) 0.0254(16) 0.0489(19) -0.0028(13) -0.0070(19) 0.0062(16)
C7 0.037(2) 0.035(2) 0.028(2) -0.0018(16) 0.0120(17) -0.0055(17)
O6 0.097(3) 0.0369(17) 0.0375(18) -0.0149(14) -0.0107(18) 0.0078(18)
C43 0.030(2) 0.030(2) 0.040(2) -0.0062(17) 0.0077(18) -0.0012(16)
C6 0.032(2) 0.028(2) 0.034(2) -0.0070(16) 0.0093(17) -0.0072(16)
C26 0.031(2) 0.0272(19) 0.030(2) -0.0018(15) 0.0033(16) -0.0025(15)
C2 0.028(2) 0.033(2) 0.040(2) -0.0067(17) 0.0079(17) 0.0007(16)
C22 0.033(2) 0.0267(19) 0.0280(19) -0.0007(15) 0.0030(16) -0.0023(15)
C23 0.041(2) 0.030(2) 0.029(2) -0.0026(16) 0.0060(17) -0.0042(17)
C38 0.034(2) 0.029(2) 0.031(2) -0.0021(16) 0.0054(17) 0.0002(16)
C32 0.031(2) 0.037(2) 0.032(2) -0.0034(16) 0.0082(17) -0.0046(16)
C28 0.0226(19) 0.032(2) 0.035(2) -0.0034(16) -0.0004(16) 0.0012(15)
C14 0.032(2) 0.0230(19) 0.037(2) -0.0011(16) 0.0012(17) 0.0028(15)
C20 0.0263(19) 0.0277(19) 0.036(2) -0.0069(16) 0.0079(16) -0.0008(15)
C21 0.039(2) 0.028(2) 0.029(2) -0.0068(15) 0.0084(17) -0.0005(16)
C3 0.027(2) 0.036(2) 0.047(2) -0.0107(18) 0.0118(18) -0.0064(16)
C44 0.033(2) 0.034(2) 0.037(2) -0.0058(17) 0.0090(18) -0.0037(17)
C48 0.035(2) 0.035(2) 0.037(2) -0.0019(17) 0.0045(18) -0.0003(17)
C13 0.034(2) 0.0260(19) 0.0282(19) -0.0027(15) 0.0026(16) -0.0055(16)
C31 0.043(2) 0.032(2) 0.032(2) -0.0034(16) 0.0072(18) -0.0085(17)
C12 0.033(2) 0.0259(19) 0.030(2) -0.0014(15) 0.0011(16) -0.0046(16)
C37 0.034(2) 0.034(2) 0.038(2) 0.0000(17) 0.0056(18) -0.0014(17)
C5 0.029(2) 0.032(2) 0.039(2) -0.0087(17) 0.0109(17) -0.0021(16)
C27 0.029(2) 0.0247(19) 0.030(2) -0.0015(15) 0.0028(16) -0.0031(15)
C24 0.033(2) 0.037(2) 0.035(2) -0.0064(17) 0.0002(18) -0.0083(17)
C35 0.032(2) 0.034(2) 0.031(2) -0.0036(16) 0.0101(17) -0.0038(16)
C36 0.034(2) 0.0272(19) 0.033(2) -0.0019(15) 0.0051(17) 0.0012(16)
C8 0.035(2) 0.030(2) 0.029(2) -0.0011(16) 0.0030(17) -0.0078(16)
C46 0.037(2) 0.040(2) 0.036(2) -0.0053(17) 0.0085(18) -0.0047(18)
C33 0.034(2) 0.034(2) 0.034(2) -0.0024(16) 0.0068(17) -0.0057(17)
C11 0.036(2) 0.025(2) 0.038(2) -0.0028(16) -0.0041(18) -0.0014(16)
C30 0.039(2) 0.034(2) 0.032(2) -0.0026(17) 0.0085(18) -0.0041(17)
C40 0.032(2) 0.037(2) 0.033(2) -0.0031(17) 0.0102(17) -0.0007(17)
C41 0.029(2) 0.030(2) 0.036(2) -0.0004(16) 0.0045(17) 0.0020(16)
C19 0.035(2) 0.029(2) 0.034(2) -0.0040(16) 0.0067(17) 0.0017(16)
N501 0.068(3) 0.039(2) 0.051(2) 0.0060(18) 0.009(2) 0.0081(19)
C4 0.039(2) 0.029(2) 0.039(2) -0.0035(17) 0.0163(19) -0.0056(17)
C18 0.056(3) 0.034(2) 0.034(2) -0.0097(18) 0.001(2) 0.0014(19)
C34 0.031(2) 0.037(2) 0.034(2) -0.0037(17) 0.0081(17) -0.0030(17)
C10 0.044(2) 0.032(2) 0.036(2) 0.0056(17) 0.0032(19) -0.0072(18)
C29 0.035(2) 0.030(2) 0.030(2) -0.0055(16) 0.0057(17) -0.0045(16)
C25 0.034(2) 0.033(2) 0.037(2) -0.0020(17) 0.0052(18) -0.0026(16)
C42 0.0250(19) 0.035(2) 0.042(2) -0.0047(17) 0.0070(17) -0.0012(16)
C47 0.033(2) 0.036(2) 0.033(2) -0.0052(17) 0.0011(17) -0.0009(17)
C45 0.029(2) 0.036(2) 0.040(2) -0.0061(17) 0.0065(18) -0.0014(16)
O501 0.062(2) 0.090(3) 0.062(2) 0.036(2) 0.0068(19) 0.011(2)
C1 0.026(2) 0.0288(19) 0.037(2) -0.0079(16) 0.0061(17) -0.0009(15)
C39 0.036(2) 0.038(2) 0.030(2) -0.0051(17) 0.0083(17) 0.0018(17)
C16 0.056(3) 0.025(2) 0.048(3) -0.0018(18) 0.004(2) 0.0048(19)
C17 0.074(3) 0.025(2) 0.047(3) -0.0095(19) 0.003(2) 0.005(2)
C15 0.032(2) 0.027(2) 0.038(2) -0.0021(16) 0.0059(17) 0.0020(16)
C9 0.037(2) 0.040(2) 0.034(2) -0.0019(17) 0.0068(18) -0.0078(18)
C503 0.057(3) 0.056(3) 0.050(3) 0.009(2) 0.009(2) 0.006(2)
C502 0.052(3) 0.071(4) 0.098(5) 0.024(3) 0.013(3) 0.005(3)
C501 0.149(7) 0.068(4) 0.057(4) 0.018(3) 0.045(4) 0.031(4)
O201 0.0376(18) 0.073(2) 0.0432(18) -0.0096(15) 0.0008(14) -0.0066(16)
N201 0.045(2) 0.055(2) 0.056(3) -0.011(2) -0.0017(19) -0.0030(19)
C203 0.042(3) 0.055(3) 0.043(3) -0.008(2) 0.011(2) -0.005(2)
C202 0.074(4) 0.095(5) 0.073(4) -0.041(4) -0.013(3) 0.013(3)
C201 0.058(4) 0.103(5) 0.103(5) 0.005(4) 0.013(3) -0.030(3)
O301 0.0502(19) 0.0429(18) 0.0550(19) 0.0018(14) 0.0198(15) -0.0026(15)
N301 0.040(2) 0.042(2) 0.055(2) -0.0099(17) 0.0211(18) -0.0016(16)
C302 0.046(3) 0.037(2) 0.059(3) 0.000(2) 0.020(2) 0.0011(19)
C303 0.043(3) 0.049(3) 0.049(3) 0.000(2) 0.025(2) 0.003(2)
C301 0.052(3) 0.049(3) 0.065(3) -0.015(2) 0.029(2) -0.006(2)
N101 0.050(2) 0.0339(19) 0.041(2) -0.0091(15) 0.0114(17) -0.0055(16)
O101 0.083(3) 0.041(2) 0.072(2) -0.0205(17) 0.010(2) -0.0072(17)
C103 0.049(3) 0.045(3) 0.052(3) -0.006(2) 0.011(2) 0.004(2)
C101 0.065(3) 0.037(2) 0.070(3) -0.006(2) 0.029(3) -0.004(2)
C102 0.160(7) 0.059(4) 0.049(3) 0.004(3) 0.026(4) -0.010(4)
O401 0.130(4) 0.062(3) 0.072(3) 0.026(2) 0.038(3) 0.006(2)
N401 0.084(3) 0.042(2) 0.046(2) 0.0101(18) 0.023(2) 0.006(2)
C403 0.100(5) 0.052(3) 0.063(4) 0.010(3) 0.028(3) 0.004(3)
C402 0.120(5) 0.055(3) 0.060(3) 0.002(3) 0.030(4) 0.005(3)
C401 0.139(6) 0.056(4) 0.074(4) 0.006(3) 0.041(4) 0.019(4)
C606 0.231(14) 0.063(5) 0.084(7) 0.001(5) -0.042(7) -0.005(7)
C601 0.117(7) 0.071(5) 0.140(8) -0.006(5) -0.020(6) 0.000(4)
C605 0.284(17) 0.088(7) 0.075(6) 0.001(5) 0.035(9) 0.079(9)
C603 0.156(9) 0.134(8) 0.138(8) -0.070(6) 0.082(7) -0.054(6)
C604 0.201(11) 0.121(8) 0.113(7) -0.021(6) 0.063(7) 0.031(7)
C602 0.133(8) 0.099(6) 0.151(8) -0.045(6) 0.052(7) -0.008(5)

loop_
_atom_type_symbol
_atom_type_description
_atom_type_scat_dispersion_real
_atom_type_scat_dispersion_imag
_atom_type_scat_source
C C 0.0033 0.0016 'International Tables Vol C Tables 4.2.6.8 and 6.1.1.4'
H H 0 0 'International Tables Vol C Tables 4.2.6.8 and 6.1.1.4'
N N 0.0061 0.0033 'International Tables Vol C Tables 4.2.6.8 and 6.1.1.4'
O O 0.0106 0.006 'International Tables Vol C Tables 4.2.6.8 and 6.1.1.4'

loop_
_geom_angle_atom_site_label_1
_geom_angle_atom_site_label_2
_geom_angle_atom_site_label_3
_geom_angle
_geom_angle_site_symmetry_1
C5 C7 C8 112.0(3) .
C5 C7 C29 113.0(3) .
C8 C7 C29 113.0(3) .
C44 C43 C42 113.8(3) .
C5 C6 C1 124.4(3) .
C27 C26 C25 117.4(3) .
C27 C26 C28 122.2(3) .
C25 C26 C28 120.4(3) .
C3 C2 O1 116.8(3) .
C3 C2 C1 120.9(4) .
O1 C2 C1 122.4(4) .
C27 C22 C23 116.5(3) .
C27 C22 C21 122.5(3) .
C23 C22 C21 120.9(3) .
O7 C23 C24 120.9(3) .
O7 C23 C22 117.6(4) .
C24 C23 C22 121.5(4) .
C39 C38 C21 113.8(3) .
C31 C32 C33 114.5(3) .
C26 C28 C1 109.7(3) .
C26 C28 C41 113.0(3) .
C1 C28 C41 113.6(3) .
C15 C14 C12 109.9(3) .
C15 C14 C36 113.4(3) .
C12 C14 C36 113.6(3) .
C15 C20 C19 123.9(3) .
C22 C21 C19 110.4(3) .
C22 C21 C38 111.4(3) .
C19 C21 C38 113.8(3) .
C2 C3 C4 121.5(4) .
C43 C44 C45 112.6(3) .
C47 C48 C37 112.7(3) .
C12 C13 C8 123.5(3) .
C32 C31 C30 112.8(3) .
C13 C12 C11 117.7(4) .
C13 C12 C14 122.1(3) .
C11 C12 C14 120.2(3) .
C36 C37 C48 113.8(3) 3_455
C6 C5 C4 116.8(4) .
C6 C5 C7 122.0(3) .
C4 C5 C7 121.2(3) .
C22 C27 C26 123.7(3) .
C23 C24 C25 120.0(4) .
C40 C35 C34 111.8(3) 3_455
C37 C36 C14 112.3(3) 3_455
C9 C8 C13 116.8(4) .
C9 C8 C7 121.1(4) .
C13 C8 C7 122.1(3) .
C45 C46 C47 112.8(3) .
C32 C33 C34 112.4(3) .
O4 C11 C10 121.6(4) .
O4 C11 C12 118.1(4) .
C10 C11 C12 120.3(4) .
C29 C30 C31 114.0(3) .
C35 C40 C39 113.5(3) 3_455
C42 C41 C28 111.9(3) .
C20 C19 C18 116.7(3) .
C20 C19 C21 122.5(3) .
C18 C19 C21 120.8(3) .
C503 N501 C502 122.7(5) .
C503 N501 C501 120.1(5) .
C502 N501 C501 117.3(5) .
O2 C4 C3 116.6(3) .
O2 C4 C5 123.3(4) .
C3 C4 C5 120.0(4) .
O6 C18 C17 115.5(4) .
O6 C18 C19 123.7(4) .
C17 C18 C19 120.8(4) .
C35 C34 C33 113.5(3) .
C9 C10 C11 120.1(4) .
C30 C29 C7 112.9(3) .
O8 C25 C24 121.2(3) .
O8 C25 C26 118.0(3) .
C24 C25 C26 120.7(4) .
C41 C42 C43 114.5(3) .
C48 C47 C46 114.7(3) .
C46 C45 C44 114.7(3) .
C6 C1 C2 116.4(4) .
C6 C1 C28 122.3(3) .
C2 C1 C28 121.2(3) .
C38 C39 C40 113.3(3) .
O5 C16 C15 124.9(4) .
O5 C16 C17 115.0(4) .
C15 C16 C17 120.1(4) .
C18 C17 C16 120.8(4) .
C16 C15 C20 117.7(4) .
C16 C15 C14 120.5(3) .
C20 C15 C14 121.8(3) .
O3 C9 C10 121.3(4) .
O3 C9 C8 117.1(4) .
C10 C9 C8 121.6(4) .
O501 C503 N501 124.0(5) .
C203 N201 C201 122.4(5) .
C203 N201 C202 119.4(5) .
C201 N201 C202 118.2(5) .
O201 C203 N201 125.6(5) .
C303 N301 C301 124.0(4) .
C303 N301 C302 119.8(4) .
C301 N301 C302 116.2(4) .
O301 C303 N301 127.4(4) .
C103 N101 C102 121.9(4) .
C103 N101 C101 121.8(4) .
C102 N101 C101 116.2(4) .
O101 C103 N101 125.8(5) .
C403 N401 C402 120.2(4) .
C403 N401 C401 122.0(5) .
C402 N401 C401 117.6(4) .
O401 C403 N401 124.6(6) .
C601 C606 C605 118.5(10) .
C602 C601 C606 122.0(11) .
C604 C605 C606 118.0(10) .
C604 C603 C602 118.9(9) .
C603 C604 C605 121.9(12) .
C601 C602 C603 120.4(9) .

loop_
_geom_bond_atom_site_label_1
_geom_bond_atom_site_label_2
_geom_bond_distance
_geom_bond_site_symmetry_2
O1 C2 1.379(5) .
O7 C23 1.371(5) .
O8 C25 1.374(5) .
O4 C11 1.375(5) .
O3 C9 1.382(5) .
O2 C4 1.369(5) .
O5 C16 1.374(5) .
C7 C5 1.522(5) .
C7 C8 1.528(5) .
C7 C29 1.540(5) .
O6 C18 1.371(5) .
C43 C44 1.525(5) .
C43 C42 1.538(5) .
C6 C5 1.387(5) .
C6 C1 1.400(5) .
C26 C27 1.395(5) .
C26 C25 1.397(5) .
C26 C28 1.521(5) .
C2 C3 1.368(6) .
C2 C1 1.401(5) .
C22 C27 1.389(5) .
C22 C23 1.412(5) .
C22 C21 1.523(5) .
C23 C24 1.376(6) .
C38 C39 1.522(5) .
C38 C21 1.538(5) .
C32 C31 1.526(5) .
C32 C33 1.527(5) .
C28 C1 1.529(5) .
C28 C41 1.551(5) .
C14 C15 1.531(5) .
C14 C12 1.533(6) .
C14 C36 1.542(5) .
C20 C15 1.391(5) .
C20 C19 1.397(5) .
C21 C19 1.536(5) .
C3 C4 1.390(6) .
C44 C45 1.528(5) .
C48 C47 1.524(5) .
C48 C37 1.527(5) .
C13 C12 1.392(5) .
C13 C8 1.400(6) .
C31 C30 1.528(5) .
C12 C11 1.408(5) .
C37 C36 1.524(5) 3_455
C5 C4 1.406(5) .
C24 C25 1.393(6) .
C35 C40 1.526(5) 3_455
C35 C34 1.531(5) .
C36 C37 1.524(5) 3_455
C8 C9 1.396(6) .
C46 C45 1.524(5) .
C46 C47 1.526(5) .
C33 C34 1.534(5) .
C11 C10 1.392(6) .
C30 C29 1.519(5) .
C40 C35 1.526(5) 3_455
C40 C39 1.530(5) .
C41 C42 1.526(5) .
C19 C18 1.397(5) .
N501 C503 1.315(6) .
N501 C502 1.410(7) .
N501 C501 1.448(7) .
C18 C17 1.383(6) .
C10 C9 1.388(6) .
O501 C503 1.222(6) .
C16 C15 1.384(5) .
C16 C17 1.397(6) .
O201 C203 1.224(5) .
N201 C203 1.314(6) .
N201 C201 1.441(7) .
N201 C202 1.455(7) .
O301 C303 1.228(5) .
N301 C303 1.326(6) .
N301 C301 1.447(6) .
N301 C302 1.465(6) .
N101 C103 1.322(6) .
N101 C102 1.432(6) .
N101 C101 1.443(5) .
O101 C103 1.218(5) .
O401 C403 1.201(6) .
N401 C403 1.313(7) .
N401 C402 1.434(7) .
N401 C401 1.448(7) .
C606 C601 1.333(15) .
C606 C605 1.419(16) .
C601 C602 1.325(11) .
C605 C604 1.378(16) .
C603 C604 1.311(12) .
C603 C602 1.398(12) .
